data_7154525
loop_
_publ_author_name
'Coe, Samuel'
'Pereira, Nicole'
'Geden, Joanna V.'
'Clarkson, Guy J.'
'Fox, David J.'
'Napier, Richard M.'
'Neve, Paul'
'Shipman, Michael'

_publ_section_title
;
 Ring closing metathesis reactions of \a-methylene-\b-lactams: application
 to the synthesis of a simplified phyllostictine analogue with herbicidal
 activity.
;
_journal_issue 28
_journal_name_full 'Organic &amp; biomolecular chemistry'
_journal_page_first 7655
_journal_page_last 7663
_journal_paper_doi 10.1039/c5ob00890e
_journal_volume 13
_journal_year 2015
_chemical_formula_moiety 'C19 H25 N O2'
_chemical_formula_sum 'C19 H25 N O2'
_chemical_formula_weight 299.40
_chemical_name_systematic
; 
 ? 
;
_space_group_IT_number 15
_space_group_name_Hall '-C 2yc'
_symmetry_cell_setting monoclinic
_symmetry_space_group_name_Hall '-C 2yc'
_symmetry_space_group_name_H-M 'C 1 2/c 1'
_atom_sites_solution_hydrogens geom
_atom_sites_solution_primary direct
_atom_sites_solution_secondary difmap
_audit_creation_method SHELXL-97
_audit_update_record
;
2015-02-09 deposited with the CCDC.
2015-06-09 downloaded from the CCDC.
;
_cell_angle_alpha 90.00
_cell_angle_beta 97.442(6)
_cell_angle_gamma 90.00
_cell_formula_units_Z 8
_cell_length_a 20.3839(14)
_cell_length_b 6.2114(3)
_cell_length_c 25.5110(16)
_cell_measurement_reflns_used 1939
_cell_measurement_temperature 100(2)
_cell_measurement_theta_max 70.89
_cell_measurement_theta_min 3.49
_cell_volume 3202.8(3)
_computing_cell_refinement 'CrysAlis RED, Oxford Diffraction Ltd'
_computing_data_collection 'CrysAlis CCD, Oxford Diffraction Ltd'
_computing_data_reduction 'CrysAlis RED, Oxford Diffraction Ltd'
_computing_molecular_graphics 'SHELXTL (Sheldrick, 1997)'
_computing_publication_material 'SHELXTL (Sheldrick, 1997)'
_computing_structure_refinement 'SHELXL-97 (Sheldrick, 1997)'
_computing_structure_solution 'SHELXS-97 (Sheldrick, 1990)'
_diffrn_ambient_temperature 100(2)
_diffrn_detector_area_resol_mean 10.2833
_diffrn_measured_fraction_theta_full 0.995
_diffrn_measured_fraction_theta_max 0.982
_diffrn_measurement_device_type 'Oxford Diffraction Gemini R'
_diffrn_measurement_method '\f & \w scans'
_diffrn_radiation_monochromator graphite
_diffrn_radiation_source 'Enhance (Mo) X-ray Source'
_diffrn_radiation_type CuK\a
_diffrn_radiation_wavelength 1.54184
_diffrn_reflns_av_R_equivalents 0.0619
_diffrn_reflns_av_sigmaI/netI 0.0557
_diffrn_reflns_limit_h_max 24
_diffrn_reflns_limit_h_min -24
_diffrn_reflns_limit_k_max 5
_diffrn_reflns_limit_k_min -7
_diffrn_reflns_limit_l_max 31
_diffrn_reflns_limit_l_min -30
_diffrn_reflns_number 8160
_diffrn_reflns_theta_full 69.00
_diffrn_reflns_theta_max 70.91
_diffrn_reflns_theta_min 3.49
_diffrn_standards_decay_% nil
_exptl_absorpt_coefficient_mu 0.626
_exptl_absorpt_correction_T_max 1.00
_exptl_absorpt_correction_T_min 0.71
_exptl_absorpt_correction_type multi-scan
_exptl_absorpt_process_details 'ABSPACK(CrysAlis, Oxford Diffraction)'
_exptl_crystal_colour colourless
_exptl_crystal_density_diffrn 1.242
_exptl_crystal_density_method 'not measured'
_exptl_crystal_description block
_exptl_crystal_F_000 1296
_exptl_crystal_size_max 0.20
_exptl_crystal_size_mid 0.09
_exptl_crystal_size_min 0.07
_refine_diff_density_max 0.374
_refine_diff_density_min -0.272
_refine_diff_density_rms 0.064
_refine_ls_extinction_method none
_refine_ls_goodness_of_fit_ref 1.061
_refine_ls_hydrogen_treatment constr
_refine_ls_matrix_type full
_refine_ls_number_parameters 200
_refine_ls_number_reflns 3030
_refine_ls_number_restraints 0
_refine_ls_restrained_S_all 1.061
_refine_ls_R_factor_all 0.0773
_refine_ls_R_factor_gt 0.0649
_refine_ls_shift/su_max 0.000
_refine_ls_shift/su_mean 0.000
_refine_ls_structure_factor_coef Fsqd
_refine_ls_weighting_details 'calc w=1/[\s^2^(Fo^2^)+(0.0979P)^2^+2.5007P] where P=(Fo^2^+2Fc^2^)/3'
_refine_ls_weighting_scheme calc
_refine_ls_wR_factor_gt 0.1730
_refine_ls_wR_factor_ref 0.1856
_reflns_number_gt 2467
_reflns_number_total 3030
_reflns_threshold_expression >2sigma(I)
_cod_data_source_file c5ob00890e2.cif
_cod_data_source_block sc2
_cod_depositor_comments 'Adding full bibliography for 7154525--7154527.cif.'
_cod_original_sg_symbol_H-M C2/c
_cod_database_code 7154525

loop_
_symmetry_equiv_pos_as_xyz
'x, y, z'
'-x, y, -z+1/2'
'x+1/2, y+1/2, z'
'-x+1/2, y+1/2, -z+1/2'
'-x, -y, -z'
'x, -y, z-1/2'
'-x+1/2, -y+1/2, -z'
'x+1/2, -y+1/2, z-1/2'

loop_
_atom_site_label
_atom_site_type_symbol
_atom_site_fract_x
_atom_site_fract_y
_atom_site_fract_z
_atom_site_U_iso_or_equiv
_atom_site_adp_type
_atom_site_occupancy
_atom_site_symmetry_multiplicity
_atom_site_calc_flag
_atom_site_refinement_flags
C1 C 0.54247(12) 0.2707(4) 0.67814(9) 0.0312(5) Uani 1 1 d .
H1A H 0.4988 0.3188 0.6616 0.047 Uiso 1 1 calc R
H1B H 0.5754 0.3825 0.6740 0.047 Uiso 1 1 calc R
H1C H 0.5411 0.2438 0.7158 0.047 Uiso 1 1 calc R
O2 O 0.56014(8) 0.0773(3) 0.65330(6) 0.0315(4) Uani 1 1 d .
C3 C 0.56750(10) 0.0882(3) 0.60088(9) 0.0262(5) Uani 1 1 d .
C4 C 0.55474(11) 0.2697(3) 0.56917(9) 0.0270(5) Uani 1 1 d .
H4 H 0.5392 0.3979 0.5837 0.032 Uiso 1 1 calc R
C5 C 0.56455(11) 0.2639(3) 0.51644(9) 0.0250(5) Uani 1 1 d .
H5 H 0.5561 0.3887 0.4951 0.030 Uiso 1 1 calc R
C6 C 0.58678(10) 0.0757(3) 0.49441(9) 0.0241(5) Uani 1 1 d .
C7 C 0.59882(11) -0.1063(3) 0.52637(9) 0.0273(5) Uani 1 1 d .
H7 H 0.6135 -0.2355 0.5117 0.033 Uiso 1 1 calc R
C8 C 0.58966(11) -0.1004(3) 0.57894(9) 0.0273(5) Uani 1 1 d .
H8 H 0.5984 -0.2248 0.6003 0.033 Uiso 1 1 calc R
N9 N 0.59585(9) 0.0671(3) 0.44107(7) 0.0241(4) Uani 1 1 d .
C10 C 0.57965(11) 0.2043(3) 0.39868(8) 0.0246(5) Uani 1 1 d .
O10 O 0.55636(8) 0.3841(2) 0.39604(6) 0.0299(4) Uani 1 1 d .
C11 C 0.60343(10) 0.0422(3) 0.36195(9) 0.0255(5) Uani 1 1 d .
C12 C 0.62101(11) -0.1092(3) 0.40890(8) 0.0262(5) Uani 1 1 d .
H12 H 0.5911 -0.2374 0.4066 0.031 Uiso 1 1 calc R
C13 C 0.60935(10) 0.0344(3) 0.31104(9) 0.0274(5) Uani 1 1 d .
H13 H 0.6236 -0.0984 0.2979 0.033 Uiso 1 1 calc R
C14 C 0.59585(11) 0.2143(4) 0.27189(9) 0.0302(5) Uani 1 1 d .
H14A H 0.5710 0.3302 0.2873 0.036 Uiso 1 1 calc R
H14B H 0.5685 0.1606 0.2396 0.036 Uiso 1 1 calc R
C15 C 0.66158(12) 0.3041(4) 0.25750(9) 0.0310(5) Uani 1 1 d .
H15A H 0.6522 0.3946 0.2255 0.037 Uiso 1 1 calc R
H15B H 0.6895 0.1823 0.2487 0.037 Uiso 1 1 calc R
C16 C 0.70083(12) 0.4389(4) 0.30156(9) 0.0313(5) Uani 1 1 d .
H16A H 0.7052 0.5871 0.2882 0.038 Uiso 1 1 calc R
H16B H 0.6748 0.4473 0.3317 0.038 Uiso 1 1 calc R
C17 C 0.77008(12) 0.3543(4) 0.32201(9) 0.0330(5) Uani 1 1 d .
H17A H 0.7937 0.3227 0.2913 0.040 Uiso 1 1 calc R
H17B H 0.7949 0.4694 0.3429 0.040 Uiso 1 1 calc R
C18 C 0.77079(11) 0.1521(4) 0.35629(9) 0.0298(5) Uani 1 1 d .
H18A H 0.7410 0.0430 0.3376 0.036 Uiso 1 1 calc R
H18B H 0.8161 0.0914 0.3614 0.036 Uiso 1 1 calc R
C19 C 0.74893(11) 0.1979(4) 0.41024(9) 0.0295(5) Uani 1 1 d .
H19A H 0.7058 0.2731 0.4046 0.035 Uiso 1 1 calc R
H19B H 0.7813 0.2976 0.4297 0.035 Uiso 1 1 calc R
C20 C 0.74210(12) 0.0008(4) 0.44494(9) 0.0318(5) Uani 1 1 d .
H20A H 0.7288 0.0513 0.4788 0.038 Uiso 1 1 calc R
H20B H 0.7863 -0.0661 0.4530 0.038 Uiso 1 1 calc R
C21 C 0.69331(12) -0.1746(3) 0.42291(9) 0.0301(5) Uani 1 1 d .
H21A H 0.7089 -0.2344 0.3907 0.036 Uiso 1 1 calc R
H21B H 0.6953 -0.2923 0.4492 0.036 Uiso 1 1 calc R

loop_
_atom_site_aniso_label
_atom_site_aniso_U_11
_atom_site_aniso_U_22
_atom_site_aniso_U_33
_atom_site_aniso_U_23
_atom_site_aniso_U_13
_atom_site_aniso_U_12
C1 0.0306(12) 0.0333(12) 0.0306(11) -0.0026(9) 0.0072(9) 0.0005(9)
O2 0.0356(9) 0.0297(8) 0.0309(8) 0.0034(6) 0.0111(6) 0.0046(7)
C3 0.0222(10) 0.0258(11) 0.0315(11) 0.0006(8) 0.0065(8) -0.0025(8)
C4 0.0256(11) 0.0218(10) 0.0344(11) -0.0011(8) 0.0069(8) 0.0005(8)
C5 0.0246(10) 0.0187(10) 0.0322(11) 0.0014(8) 0.0055(8) 0.0003(8)
C6 0.0218(10) 0.0196(10) 0.0315(11) 0.0000(8) 0.0054(8) -0.0027(8)
C7 0.0282(11) 0.0193(10) 0.0355(11) -0.0009(8) 0.0082(9) 0.0008(8)
C8 0.0264(11) 0.0205(10) 0.0354(12) 0.0042(8) 0.0055(8) 0.0001(8)
N9 0.0275(9) 0.0168(8) 0.0291(9) 0.0000(7) 0.0081(7) 0.0015(7)
C10 0.0250(10) 0.0194(10) 0.0303(11) 0.0000(8) 0.0073(8) -0.0038(8)
O10 0.0345(9) 0.0193(8) 0.0378(9) 0.0029(6) 0.0118(6) 0.0053(6)
C11 0.0249(10) 0.0177(10) 0.0342(11) -0.0013(8) 0.0047(8) -0.0014(8)
C12 0.0342(12) 0.0160(9) 0.0297(10) -0.0025(8) 0.0086(9) -0.0012(8)
C13 0.0264(11) 0.0207(10) 0.0351(11) -0.0041(8) 0.0041(9) -0.0013(8)
C14 0.0325(12) 0.0288(12) 0.0291(11) -0.0017(9) 0.0035(9) 0.0032(9)
C15 0.0350(12) 0.0293(11) 0.0298(11) 0.0024(9) 0.0085(9) 0.0054(9)
C16 0.0365(13) 0.0235(11) 0.0362(12) 0.0014(9) 0.0130(10) 0.0009(9)
C17 0.0308(12) 0.0332(12) 0.0368(12) -0.0018(10) 0.0114(9) -0.0040(9)
C18 0.0261(11) 0.0307(11) 0.0331(11) -0.0028(9) 0.0064(9) 0.0033(9)
C19 0.0260(11) 0.0297(11) 0.0331(11) -0.0055(9) 0.0051(9) -0.0013(9)
C20 0.0311(12) 0.0372(12) 0.0278(11) -0.0012(9) 0.0063(9) 0.0057(9)
C21 0.0402(13) 0.0198(10) 0.0320(11) 0.0016(8) 0.0106(9) 0.0057(9)

loop_
_atom_type_symbol
_atom_type_description
_atom_type_scat_dispersion_real
_atom_type_scat_dispersion_imag
_atom_type_scat_source
C C 0.0181 0.0091 'International Tables Vol C Tables 4.2.6.8 and 6.1.1.4'
H H 0.0000 0.0000 'International Tables Vol C Tables 4.2.6.8 and 6.1.1.4'
N N 0.0311 0.0180 'International Tables Vol C Tables 4.2.6.8 and 6.1.1.4'
O O 0.0492 0.0322 'International Tables Vol C Tables 4.2.6.8 and 6.1.1.4'

loop_
_geom_angle_atom_site_label_1
_geom_angle_atom_site_label_2
_geom_angle_atom_site_label_3
_geom_angle
O2 C1 H1A 109.5
O2 C1 H1B 109.5
H1A C1 H1B 109.5
O2 C1 H1C 109.5
H1A C1 H1C 109.5
H1B C1 H1C 109.5
C3 O2 C1 117.33(17)
O2 C3 C4 124.96(19)
O2 C3 C8 115.61(19)
C4 C3 C8 119.4(2)
C5 C4 C3 120.2(2)
C5 C4 H4 119.9
C3 C4 H4 119.9
C4 C5 C6 120.47(19)
C4 C5 H5 119.8
C6 C5 H5 119.8
C7 C6 C5 118.9(2)
C7 C6 N9 120.13(19)
C5 C6 N9 120.92(18)
C8 C7 C6 120.70(19)
C8 C7 H7 119.7
C6 C7 H7 119.7
C7 C8 C3 120.23(19)
C7 C8 H8 119.9
C3 C8 H8 119.9
C10 N9 C6 133.59(18)
C10 N9 C12 94.94(16)
C6 N9 C12 131.22(17)
O10 C10 N9 131.6(2)
O10 C10 C11 137.8(2)
N9 C10 C11 90.62(16)
C13 C11 C10 135.9(2)
C13 C11 C12 134.9(2)
C10 C11 C12 89.16(16)
N9 C12 C21 117.06(18)
N9 C12 C11 85.28(15)
C21 C12 C11 117.94(18)
N9 C12 H12 111.4
C21 C12 H12 111.4
C11 C12 H12 111.4
C11 C13 C14 126.5(2)
C11 C13 H13 116.7
C14 C13 H13 116.7
C13 C14 C15 109.79(19)
C13 C14 H14A 109.7
C15 C14 H14A 109.7
C13 C14 H14B 109.7
C15 C14 H14B 109.7
H14A C14 H14B 108.2
C14 C15 C16 114.13(18)
C14 C15 H15A 108.7
C16 C15 H15A 108.7
C14 C15 H15B 108.7
C16 C15 H15B 108.7
H15A C15 H15B 107.6
C17 C16 C15 115.52(19)
C17 C16 H16A 108.4
C15 C16 H16A 108.4
C17 C16 H16B 108.4
C15 C16 H16B 108.4
H16A C16 H16B 107.5
C18 C17 C16 114.58(19)
C18 C17 H17A 108.6
C16 C17 H17A 108.6
C18 C17 H17B 108.6
C16 C17 H17B 108.6
H17A C17 H17B 107.6
C19 C18 C17 112.31(19)
C19 C18 H18A 109.1
C17 C18 H18A 109.1
C19 C18 H18B 109.1
C17 C18 H18B 109.1
H18A C18 H18B 107.9
C18 C19 C20 115.58(19)
C18 C19 H19A 108.4
C20 C19 H19A 108.4
C18 C19 H19B 108.4
C20 C19 H19B 108.4
H19A C19 H19B 107.4
C19 C20 C21 117.45(19)
C19 C20 H20A 107.9
C21 C20 H20A 107.9
C19 C20 H20B 107.9
C21 C20 H20B 107.9
H20A C20 H20B 107.2
C12 C21 C20 117.27(18)
C12 C21 H21A 108.0
C20 C21 H21A 108.0
C12 C21 H21B 108.0
C20 C21 H21B 108.0
H21A C21 H21B 107.2

loop_
_geom_bond_atom_site_label_1
_geom_bond_atom_site_label_2
_geom_bond_distance
C1 O2 1.426(3)
C1 H1A 0.9800
C1 H1B 0.9800
C1 H1C 0.9800
O2 C3 1.366(3)
C3 C4 1.392(3)
C3 C8 1.398(3)
C4 C5 1.386(3)
C4 H4 0.9500
C5 C6 1.398(3)
C5 H5 0.9500
C6 C7 1.397(3)
C6 N9 1.398(3)
C7 C8 1.378(3)
C7 H7 0.9500
C8 H8 0.9500
N9 C10 1.383(3)
N9 C12 1.498(3)
C10 O10 1.212(3)
C10 C11 1.498(3)
C11 C13 1.321(3)
C11 C12 1.528(3)
C12 C21 1.526(3)
C12 H12 1.0000
C13 C14 1.500(3)
C13 H13 0.9500
C14 C15 1.539(3)
C14 H14A 0.9900
C14 H14B 0.9900
C15 C16 1.540(3)
C15 H15A 0.9900
C15 H15B 0.9900
C16 C17 1.533(3)
C16 H16A 0.9900
C16 H16B 0.9900
C17 C18 1.530(3)
C17 H17A 0.9900
C17 H17B 0.9900
C18 C19 1.527(3)
C18 H18A 0.9900
C18 H18B 0.9900
C19 C20 1.528(3)
C19 H19A 0.9900
C19 H19B 0.9900
C20 C21 1.532(3)
C20 H20A 0.9900
C20 H20B 0.9900
C21 H21A 0.9900
C21 H21B 0.9900
